data_7233360
loop_
_publ_author_name
'Hill, Tania'
'Erasmus, Rudolph M.'
'Levendis, Demetrius C.'
'Lemmerer, Andreas'

_publ_section_title
;
 Combining two distinctive intermolecular forces in designing ternary
 co-crystals and molecular salts of 1,3,5-trinitrobenzene,
 9-anthracenecarboxylic acid and ten substituted pyridines
;
_journal_issue 35
_journal_name_full CrystEngComm
_journal_page_first 5206
_journal_paper_doi 10.1039/C9CE00093C
_journal_volume 21
_journal_year 2019
_chemical_formula_moiety 'C15 H10 O2, C6 H3 N3 O6, C10 H8 N2'
_chemical_formula_sum 'C31 H21 N5 O8'
_chemical_formula_weight 591.53
_space_group_IT_number 2
_space_group_name_Hall '-P 1'
_space_group_name_H-M_alt 'P -1'
_symmetry_cell_setting triclinic
_symmetry_Int_Tables_number 2
_symmetry_space_group_name_Hall '-P 1'
_symmetry_space_group_name_H-M 'P -1'
_atom_sites_solution_hydrogens geom
_audit_block_doi 10.5517/ccdc.csd.cc1j2tfv
_audit_conform_dict_location ftp://ftp.iucr.org/pub/cif_core.dic
_audit_conform_dict_name cif_core.dic
_audit_conform_dict_version 2.4.3
_audit_creation_date 2018-12-06T09:16:58-00:00
_audit_creation_method 'WinGX routine CIF_UPDATE'
_audit_update_record
;
2018-12-06 deposited with the CCDC.    2019-08-07 downloaded from the CCDC.
;
_cell_angle_alpha 87.593(11)
_cell_angle_beta 82.035(11)
_cell_angle_gamma 84.659(13)
_cell_formula_units_Z 2
_cell_length_a 7.037(3)
_cell_length_b 9.676(4)
_cell_length_c 19.738(8)
_cell_measurement_reflns_used 5179
_cell_measurement_temperature 173(2)
_cell_measurement_theta_max 26.89
_cell_measurement_theta_min 2.93
_cell_measurement_wavelength 0.71073
_cell_volume 1324.6(10)
_computing_cell_refinement 'SAINT-Plus (Bruker, 2016)'
_computing_data_collection 'APEX3 (Bruker, 2016)'
_computing_data_reduction 'SAINT-Plus and XPREP (Bruker 2016)'
_computing_molecular_graphics
;
Ortep for Windows (Farrugia, 2012), Mercury (Macrae et al., 2006)'
;
_computing_publication_material 'WinGX publication routines (Farrugia, 2012)'
_computing_structure_refinement 'SHELXL-2017/1 (Sheldrick, 2017)'
_computing_structure_solution 'SHELXS-97 (Sheldrick, 2015)'
_diffrn_ambient_temperature 173(2)
_diffrn_measured_fraction_theta_full 0.911
_diffrn_measured_fraction_theta_max 0.911
_diffrn_measurement_device_type 'Bruker D8 Venture Photon CCD area detector'
_diffrn_measurement_method '\w scans'
_diffrn_radiation_monochromator graphite
_diffrn_radiation_probe x-ray
_diffrn_radiation_type MoK\a
_diffrn_radiation_wavelength 0.71073
_diffrn_reflns_av_R_equivalents 0.0771
_diffrn_reflns_av_unetI/netI 0.0893
_diffrn_reflns_Laue_measured_fraction_full 0.911
_diffrn_reflns_Laue_measured_fraction_max 0.911
_diffrn_reflns_limit_h_max 8
_diffrn_reflns_limit_h_min -8
_diffrn_reflns_limit_k_max 11
_diffrn_reflns_limit_k_min -10
_diffrn_reflns_limit_l_max 23
_diffrn_reflns_limit_l_min -23
_diffrn_reflns_number 14591
_diffrn_reflns_point_group_measured_fraction_full 0.911
_diffrn_reflns_point_group_measured_fraction_max 0.911
_diffrn_reflns_theta_full 25.242
_diffrn_reflns_theta_max 25.5
_diffrn_reflns_theta_min 2.978
_diffrn_standards_number 0
_exptl_absorpt_coefficient_mu 0.11
_exptl_absorpt_correction_T_max 0.9934
_exptl_absorpt_correction_T_min 0.8767
_exptl_absorpt_correction_type multi-scan
_exptl_absorpt_process_details 'SADABS (Krause et al.,2015)'
_exptl_crystal_colour yellow
_exptl_crystal_density_diffrn 1.483
_exptl_crystal_density_method 'not measured'
_exptl_crystal_description plate
_exptl_crystal_F_000 612
_exptl_crystal_size_max 1.23
_exptl_crystal_size_mid 0.13
_exptl_crystal_size_min 0.06
_refine_diff_density_max 0.355
_refine_diff_density_min -0.502
_refine_diff_density_rms 0.101
_refine_ls_extinction_method none
_refine_ls_goodness_of_fit_ref 1.056
_refine_ls_hydrogen_treatment constr
_refine_ls_matrix_type full
_refine_ls_number_constraints 0
_refine_ls_number_parameters 398
_refine_ls_number_reflns 4502
_refine_ls_number_restraints 0
_refine_ls_restrained_S_all 1.056
_refine_ls_R_factor_all 0.1522
_refine_ls_R_factor_gt 0.1019
_refine_ls_shift/su_max 0.015
_refine_ls_shift/su_mean 0.003
_refine_ls_structure_factor_coef Fsqd
_refine_ls_weighting_details 'w=1/[\s^2^(Fo^2^)+(0.1661P)^2^+2.7168P] where P=(Fo^2^+2Fc^2^)/3'
_refine_ls_weighting_scheme calc
_refine_ls_wR_factor_gt 0.2847
_refine_ls_wR_factor_ref 0.3186
_reflns_Friedel_coverage 0
_reflns_number_gt 2799
_reflns_number_total 4502
_reflns_threshold_expression 'I > 2\s(I)'
_cod_data_source_file c9ce00093c2.cif
_cod_data_source_block 11
_cod_depositor_comments 'Adding full bibliography for 7233356--7233365.cif.'
_cod_original_cell_volume 1324.5(9)
_cod_database_code 7233360
_shelx_estimated_absorpt_t_min 0.877
_shelx_estimated_absorpt_t_max 0.993

loop_
_symmetry_equiv_pos_as_xyz
'x, y, z'
'-x, -y, -z'

loop_
_atom_site_label
_atom_site_type_symbol
_atom_site_fract_x
_atom_site_fract_y
_atom_site_fract_z
_atom_site_U_iso_or_equiv
_atom_site_adp_type
_atom_site_occupancy
_atom_site_site_symmetry_order
_atom_site_calc_flag
_atom_site_refinement_flags_posn
_atom_site_refinement_flags_adp
C1 C 0.6903(8) 0.6173(6) 0.3161(3) 0.0321(13) Uani 1 1 d . .
C2 C 0.6080(8) 0.6635(6) 0.3790(3) 0.0334(13) Uani 1 1 d . .
H2 H 0.602285 0.604079 0.418619 0.04 Uiso 1 1 calc R U
C3 C 0.5332(8) 0.8014(6) 0.3820(2) 0.0317(13) Uani 1 1 d . .
C4 C 0.5441(8) 0.8898(6) 0.3256(3) 0.0331(13) Uani 1 1 d . .
H4 H 0.4908 0.983569 0.328441 0.04 Uiso 1 1 calc R U
C5 C 0.6360(8) 0.8364(6) 0.2645(2) 0.0311(13) Uani 1 1 d . .
C6 C 0.7089(8) 0.6994(6) 0.2578(3) 0.0322(13) Uani 1 1 d . .
H6 H 0.768747 0.664203 0.215113 0.039 Uiso 1 1 calc R U
N1 N 0.7685(7) 0.4702(5) 0.3107(3) 0.0454(13) Uani 1 1 d . .
N2 N 0.4376(8) 0.8558(6) 0.4473(2) 0.0446(13) Uani 1 1 d . .
N3 N 0.6554(8) 0.9308(5) 0.2043(2) 0.0395(12) Uani 1 1 d . .
O1 O 0.8123(7) 0.4238(5) 0.2534(3) 0.0597(13) Uani 1 1 d . .
O2 O 0.7797(8) 0.4043(5) 0.3642(3) 0.0630(14) Uani 1 1 d . .
O3 O 0.4313(7) 0.7765(6) 0.4974(2) 0.0606(14) Uani 1 1 d . .
O4 O 0.3724(7) 0.9773(5) 0.4485(2) 0.0532(13) Uani 1 1 d . .
O5 O 0.5712(8) 1.0464(5) 0.2095(2) 0.0575(14) Uani 1 1 d . .
O6 O 0.7596(7) 0.8896(5) 0.15309(19) 0.0512(12) Uani 1 1 d . .
C11 C 0.1717(7) 0.7076(5) 0.2709(2) 0.0272(12) Uani 1 1 d . .
C12 C 0.2060(7) 0.5843(6) 0.3088(2) 0.0288(12) Uani 1 1 d . .
C13 C 0.2902(8) 0.4583(6) 0.2772(3) 0.0362(14) Uani 1 1 d . .
H13 H 0.318403 0.455634 0.228762 0.043 Uiso 1 1 calc R U
C14 C 0.3302(9) 0.3427(6) 0.3160(3) 0.0467(16) Uani 1 1 d . .
H14 H 0.386687 0.260135 0.294339 0.056 Uiso 1 1 calc R U
C15 C 0.2892(9) 0.3433(7) 0.3877(3) 0.0495(17) Uani 1 1 d . .
H15 H 0.317482 0.261064 0.413797 0.059 Uiso 1 1 calc R U
C16 C 0.2101(9) 0.4597(6) 0.4201(3) 0.0410(14) Uani 1 1 d . .
H16 H 0.186936 0.459061 0.468686 0.049 Uiso 1 1 calc R U
C17 C 0.1606(7) 0.5843(6) 0.3818(3) 0.0313(12) Uani 1 1 d . .
C18 C 0.0754(7) 0.7042(6) 0.4134(3) 0.0321(13) Uani 1 1 d . .
H18 H 0.042776 0.702666 0.461756 0.039 Uiso 1 1 calc R U
C19 C 0.0362(8) 0.8268(6) 0.3763(2) 0.0307(12) Uani 1 1 d . .
C110 C -0.0518(9) 0.9505(7) 0.4084(3) 0.0406(15) Uani 1 1 d . .
H110 H -0.088344 0.948965 0.456589 0.049 Uiso 1 1 calc R U
C111 C -0.0843(9) 1.0691(7) 0.3723(3) 0.0434(15) Uani 1 1 d . .
H111 H -0.146462 1.149408 0.394651 0.052 Uiso 1 1 calc R U
C112 C -0.0260(9) 1.0739(6) 0.3014(3) 0.0452(16) Uani 1 1 d . .
H112 H -0.04725 1.158594 0.276302 0.054 Uiso 1 1 calc R U
C113 C 0.0609(9) 0.9591(6) 0.2674(3) 0.0382(14) Uani 1 1 d . .
H113 H 0.099118 0.965295 0.219409 0.046 Uiso 1 1 calc R U
C114 C 0.0943(7) 0.8309(5) 0.3034(2) 0.0287(12) Uani 1 1 d . .
C115 C 0.2221(8) 0.7079(5) 0.1943(2) 0.0289(12) Uani 1 1 d . .
O11 O 0.3554(6) 0.7708(5) 0.16465(19) 0.0474(11) Uani 1 1 d . .
O12 O 0.1149(6) 0.6347(4) 0.16555(17) 0.0383(10) Uani 1 1 d . .
H12 H 0.160574 0.625018 0.124224 0.057 Uiso 1 1 calc R U
C21 C 0.2630(8) 0.3716(6) 0.0254(3) 0.0334(13) Uani 1 1 d . .
C22 C 0.3099(9) 0.1279(6) 0.0163(3) 0.0464(16) Uani 1 1 d . .
H22 H 0.336276 0.047625 -0.010736 0.056 Uiso 1 1 calc R U
C23 C 0.2801(9) 0.1142(6) 0.0860(3) 0.0462(16) Uani 1 1 d . .
H23 H 0.284392 0.025365 0.108422 0.055 Uiso 1 1 calc R U
C24 C 0.2440(11) 0.2327(7) 0.1223(3) 0.0554(19) Uani 1 1 d . .
H24 H 0.224331 0.22411 0.170881 0.067 Uiso 1 1 calc R U
C25 C 0.3018(8) 0.2572(6) -0.0148(3) 0.0359(14) Uani 1 1 d . .
H25 H 0.322636 0.267603 -0.06323 0.043 Uiso 1 1 calc R U
C26 C 0.2521(8) 0.5134(6) -0.0065(2) 0.0332(13) Uani 1 1 d . .
C27 C 0.2907(11) 0.5369(7) -0.0760(3) 0.0534(18) Uani 1 1 d . .
H27 H 0.329959 0.460858 -0.105158 0.064 Uiso 1 1 calc R U
C28 C 0.2729(12) 0.6690(7) -0.1035(3) 0.061(2) Uani 1 1 d . .
H28 H 0.295403 0.684593 -0.151642 0.074 Uiso 1 1 calc R U
C29 C 0.2219(9) 0.7796(7) -0.0604(3) 0.0446(15) Uani 1 1 d . .
H29 H 0.209348 0.872529 -0.0778 0.054 Uiso 1 1 calc R U
C210 C 0.1904(9) 0.7492(6) 0.0086(3) 0.0381(14) Uani 1 1 d . .
H210 H 0.157511 0.823961 0.038956 0.046 Uiso 1 1 calc R U
N21 N 0.2345(9) 0.3608(5) 0.0935(2) 0.0558(16) Uani 1 1 d . .
N22 N 0.2035(7) 0.6198(5) 0.0352(2) 0.0326(11) Uani 1 1 d . .

loop_
_atom_site_aniso_label
_atom_site_aniso_U_11
_atom_site_aniso_U_22
_atom_site_aniso_U_33
_atom_site_aniso_U_23
_atom_site_aniso_U_13
_atom_site_aniso_U_12
C1 0.025(3) 0.021(3) 0.052(3) 0.002(2) -0.007(2) -0.004(2)
C2 0.026(3) 0.034(3) 0.040(3) 0.007(2) -0.009(2) -0.002(3)
C3 0.038(3) 0.029(3) 0.030(2) -0.002(2) -0.007(2) -0.006(3)
C4 0.033(3) 0.023(3) 0.043(3) -0.005(2) -0.011(2) 0.004(3)
C5 0.037(3) 0.023(3) 0.033(3) -0.001(2) -0.005(2) -0.004(3)
C6 0.028(3) 0.026(3) 0.041(3) -0.008(2) 0.000(2) 0.002(2)
N1 0.038(3) 0.023(3) 0.075(4) 0.002(3) -0.010(3) -0.006(2)
N2 0.044(3) 0.055(4) 0.036(3) -0.009(2) -0.008(2) -0.009(3)
N3 0.053(3) 0.029(3) 0.037(2) 0.004(2) -0.007(2) -0.006(3)
O1 0.058(3) 0.032(3) 0.086(3) -0.016(2) -0.001(2) 0.006(2)
O2 0.072(3) 0.026(3) 0.092(4) 0.020(2) -0.022(3) -0.005(3)
O3 0.073(3) 0.077(4) 0.033(2) 0.004(2) -0.008(2) -0.017(3)
O4 0.052(3) 0.057(3) 0.050(2) -0.024(2) -0.005(2) 0.004(3)
O5 0.089(4) 0.026(3) 0.055(3) 0.0093(19) -0.014(2) 0.008(3)
O6 0.072(3) 0.044(3) 0.036(2) 0.0005(18) 0.004(2) -0.012(2)
C11 0.026(3) 0.019(3) 0.037(3) -0.003(2) -0.003(2) -0.005(2)
C12 0.022(3) 0.024(3) 0.042(3) -0.003(2) -0.006(2) -0.004(2)
C13 0.034(3) 0.025(3) 0.050(3) -0.004(2) -0.008(2) 0.001(3)
C14 0.043(4) 0.026(3) 0.070(4) -0.003(3) -0.014(3) 0.010(3)
C15 0.044(4) 0.031(4) 0.075(4) 0.012(3) -0.017(3) -0.002(3)
C16 0.041(3) 0.031(4) 0.052(3) 0.012(3) -0.011(3) -0.008(3)
C17 0.021(3) 0.032(3) 0.043(3) 0.003(2) -0.007(2) -0.008(2)
C18 0.029(3) 0.035(3) 0.034(3) -0.001(2) -0.004(2) -0.009(3)
C19 0.029(3) 0.028(3) 0.035(3) -0.006(2) 0.000(2) -0.005(2)
C110 0.044(4) 0.035(4) 0.043(3) -0.014(3) 0.001(2) -0.007(3)
C111 0.038(3) 0.031(4) 0.061(4) -0.020(3) -0.002(3) -0.003(3)
C112 0.055(4) 0.018(3) 0.063(4) -0.005(3) -0.006(3) -0.005(3)
C113 0.048(4) 0.021(3) 0.044(3) -0.001(2) -0.002(2) -0.001(3)
C114 0.028(3) 0.022(3) 0.037(3) -0.004(2) -0.004(2) -0.001(2)
C115 0.030(3) 0.019(3) 0.037(3) -0.005(2) -0.003(2) 0.001(2)
O11 0.053(3) 0.051(3) 0.040(2) -0.0025(19) 0.0025(18) -0.028(2)
O12 0.047(2) 0.033(2) 0.0333(18) -0.0121(17) 0.0064(16) -0.011(2)
C21 0.038(3) 0.023(3) 0.039(3) -0.004(2) -0.002(2) -0.004(3)
C22 0.048(4) 0.027(4) 0.062(4) -0.013(3) -0.002(3) 0.002(3)
C23 0.057(4) 0.022(3) 0.058(4) 0.005(3) -0.006(3) -0.004(3)
C24 0.090(6) 0.032(4) 0.043(3) 0.003(3) -0.002(3) -0.016(4)
C25 0.040(3) 0.029(3) 0.038(3) -0.003(2) -0.004(2) -0.002(3)
C26 0.038(3) 0.027(3) 0.035(3) -0.006(2) -0.006(2) -0.002(3)
C27 0.087(5) 0.035(4) 0.038(3) -0.007(3) -0.006(3) -0.006(4)
C28 0.105(6) 0.046(5) 0.036(3) 0.009(3) -0.011(3) -0.024(4)
C29 0.060(4) 0.029(3) 0.048(3) 0.011(3) -0.013(3) -0.017(3)
C210 0.044(3) 0.023(3) 0.048(3) -0.002(2) -0.007(2) -0.004(3)
N21 0.096(5) 0.030(3) 0.039(3) -0.004(2) -0.003(3) -0.004(3)
N22 0.040(3) 0.021(3) 0.037(2) 0.0002(19) -0.0031(19) -0.004(2)

loop_
_atom_type_symbol
_atom_type_description
_atom_type_scat_dispersion_real
_atom_type_scat_dispersion_imag
_atom_type_scat_source
C C 0.0033 0.0016 'International Tables Vol C Tables 4.2.6.8 and 6.1.1.4'
H H 0 0 'International Tables Vol C Tables 4.2.6.8 and 6.1.1.4'
N N 0.0061 0.0033 'International Tables Vol C Tables 4.2.6.8 and 6.1.1.4'
O O 0.0106 0.006 'International Tables Vol C Tables 4.2.6.8 and 6.1.1.4'

loop_
_geom_angle_atom_site_label_1
_geom_angle_atom_site_label_2
_geom_angle_atom_site_label_3
_geom_angle
C6 C1 C2 124.1(5)
C6 C1 N1 117.6(5)
C2 C1 N1 118.3(5)
C1 C2 C3 116.8(5)
C1 C2 H2 121.6
C3 C2 H2 121.6
C4 C3 C2 122.5(5)
C4 C3 N2 118.1(5)
C2 C3 N2 119.4(5)
C3 C4 C5 117.2(5)
C3 C4 H4 121.4
C5 C4 H4 121.4
C6 C5 C4 123.1(5)
C6 C5 N3 119.0(4)
C4 C5 N3 117.9(5)
C1 C6 C5 116.3(5)
C1 C6 H6 121.9
C5 C6 H6 121.9
O2 N1 O1 125.4(5)
O2 N1 C1 116.9(5)
O1 N1 C1 117.7(5)
O4 N2 O3 124.5(5)
O4 N2 C3 118.0(5)
O3 N2 C3 117.5(5)
O5 N3 O6 124.4(5)
O5 N3 C5 117.7(5)
O6 N3 C5 117.8(5)
C12 C11 C114 121.0(4)
C12 C11 C115 119.2(4)
C114 C11 C115 119.8(5)
C11 C12 C13 122.2(5)
C11 C12 C17 119.2(5)
C13 C12 C17 118.6(5)
C14 C13 C12 120.4(5)
C14 C13 H13 119.8
C12 C13 H13 119.8
C13 C14 C15 121.1(5)
C13 C14 H14 119.5
C15 C14 H14 119.5
C16 C15 C14 120.8(6)
C16 C15 H15 119.6
C14 C15 H15 119.6
C15 C16 C17 120.7(5)
C15 C16 H16 119.6
C17 C16 H16 119.6
C18 C17 C12 119.6(5)
C18 C17 C16 122.0(5)
C12 C17 C16 118.4(5)
C17 C18 C19 121.9(5)
C17 C18 H18 119
C19 C18 H18 119
C18 C19 C110 122.3(5)
C18 C19 C114 119.0(5)
C110 C19 C114 118.7(5)
C111 C110 C19 121.7(5)
C111 C110 H110 119.1
C19 C110 H110 119.1
C110 C111 C112 119.8(5)
C110 C111 H111 120.1
C112 C111 H111 120.1
C113 C112 C111 121.5(6)
C113 C112 H112 119.3
C111 C112 H112 119.3
C112 C113 C114 120.6(5)
C112 C113 H113 119.7
C114 C113 H113 119.7
C11 C114 C113 123.2(4)
C11 C114 C19 119.0(5)
C113 C114 C19 117.7(5)
O11 C115 O12 125.6(5)
O11 C115 C11 121.8(5)
O12 C115 C11 112.6(5)
C115 O12 H12 109.5
N21 C21 C25 122.1(5)
N21 C21 C26 117.5(5)
C25 C21 C26 120.3(5)
C23 C22 C25 120.1(5)
C23 C22 H22 120
C25 C22 H22 120
C24 C23 C22 117.6(6)
C24 C23 H23 121.2
C22 C23 H23 121.2
N21 C24 C23 123.8(6)
N21 C24 H24 118.1
C23 C24 H24 118.1
C22 C25 C21 118.9(5)
C22 C25 H25 120.6
C21 C25 H25 120.6
N22 C26 C27 120.4(5)
N22 C26 C21 117.3(4)
C27 C26 C21 122.3(5)
C28 C27 C26 120.5(6)
C28 C27 H27 119.8
C26 C27 H27 119.8
C27 C28 C29 119.4(6)
C27 C28 H28 120.3
C29 C28 H28 120.3
C210 C29 C28 117.2(6)
C210 C29 H29 121.4
C28 C29 H29 121.4
N22 C210 C29 123.4(5)
N22 C210 H210 118.3
C29 C210 H210 118.3
C21 N21 C24 117.6(5)
C26 N22 C210 119.2(4)

loop_
_geom_bond_atom_site_label_1
_geom_bond_atom_site_label_2
_geom_bond_distance
C1 C6 1.369(8)
C1 C2 1.370(7)
C1 N1 1.480(7)
C2 C3 1.389(8)
C2 H2 0.95
C3 C4 1.372(8)
C3 N2 1.464(7)
C4 C5 1.383(7)
C4 H4 0.95
C5 C6 1.381(7)
C5 N3 1.466(7)
C6 H6 0.95
N1 O2 1.219(7)
N1 O1 1.224(7)
N2 O4 1.221(7)
N2 O3 1.225(7)
N3 O5 1.218(6)
N3 O6 1.222(6)
C11 C12 1.401(7)
C11 C114 1.407(7)
C11 C115 1.503(7)
C12 C13 1.433(7)
C12 C17 1.431(7)
C13 C14 1.359(8)
C13 H13 0.95
C14 C15 1.404(9)
C14 H14 0.95
C15 C16 1.354(9)
C15 H15 0.95
C16 C17 1.437(8)
C16 H16 0.95
C17 C18 1.386(8)
C18 C19 1.394(8)
C18 H18 0.95
C19 C110 1.425(7)
C19 C114 1.441(7)
C110 C111 1.344(9)
C110 H110 0.95
C111 C112 1.403(8)
C111 H111 0.95
C112 C113 1.371(8)
C112 H112 0.95
C113 C114 1.419(8)
C113 H113 0.95
C115 O11 1.232(7)
C115 O12 1.283(7)
O12 H12 0.84
C21 N21 1.333(7)
C21 C25 1.372(7)
C21 C26 1.486(8)
C22 C23 1.367(8)
C22 C25 1.370(8)
C22 H22 0.95
C23 C24 1.362(9)
C23 H23 0.95
C24 N21 1.342(8)
C24 H24 0.95
C25 H25 0.95
C26 N22 1.335(7)
C26 C27 1.374(8)
C27 C28 1.369(9)
C27 H27 0.95
C28 C29 1.385(9)
C28 H28 0.95
C29 C210 1.372(8)
C29 H29 0.95
C210 N22 1.338(7)
C210 H210 0.95

loop_
_geom_hbond_atom_site_label_D
_geom_hbond_atom_site_label_H
_geom_hbond_atom_site_label_A
_geom_hbond_distance_DH
_geom_hbond_distance_HA
_geom_hbond_distance_DA
_geom_hbond_angle_DHA
_geom_hbond_publ_flag
O12 H12 N22 0.84 1.74 2.568(5) 167 yes

loop_
_geom_torsion_atom_site_label_1
_geom_torsion_atom_site_label_2
_geom_torsion_atom_site_label_3
_geom_torsion_atom_site_label_4
_geom_torsion
C6 C1 C2 C3 2.6(8)
N1 C1 C2 C3 -179.0(5)
C1 C2 C3 C4 -1.6(9)
C1 C2 C3 N2 178.0(5)
C2 C3 C4 C5 -0.8(9)
N2 C3 C4 C5 179.7(5)
C3 C4 C5 C6 2.5(9)
C3 C4 C5 N3 -177.7(5)
C2 C1 C6 C5 -1.0(8)
N1 C1 C6 C5 -179.5(5)
C4 C5 C6 C1 -1.6(9)
N3 C5 C6 C1 178.6(5)
C6 C1 N1 O2 168.3(5)
C2 C1 N1 O2 -10.2(8)
C6 C1 N1 O1 -13.3(8)
C2 C1 N1 O1 168.1(5)
C4 C3 N2 O4 -0.1(8)
C2 C3 N2 O4 -179.7(6)
C4 C3 N2 O3 -179.0(5)
C2 C3 N2 O3 1.5(8)
C6 C5 N3 O5 171.8(6)
C4 C5 N3 O5 -8.0(8)
C6 C5 N3 O6 -10.4(8)
C4 C5 N3 O6 169.8(5)
C114 C11 C12 C13 -178.0(5)
C115 C11 C12 C13 0.9(8)
C114 C11 C12 C17 0.3(8)
C115 C11 C12 C17 179.1(5)
C11 C12 C13 C14 176.7(5)
C17 C12 C13 C14 -1.6(8)
C12 C13 C14 C15 0.3(10)
C13 C14 C15 C16 -0.5(10)
C14 C15 C16 C17 1.9(10)
C11 C12 C17 C18 3.0(8)
C13 C12 C17 C18 -178.7(5)
C11 C12 C17 C16 -175.4(5)
C13 C12 C17 C16 2.9(8)
C15 C16 C17 C18 178.5(6)
C15 C16 C17 C12 -3.1(9)
C12 C17 C18 C19 -1.6(8)
C16 C17 C18 C19 176.8(5)
C17 C18 C19 C110 179.9(6)
C17 C18 C19 C114 -3.0(8)
C18 C19 C110 C111 178.3(6)
C114 C19 C110 C111 1.1(9)
C19 C110 C111 C112 -1.8(10)
C110 C111 C112 C113 1.2(10)
C111 C112 C113 C114 0.1(10)
C12 C11 C114 C113 178.6(5)
C115 C11 C114 C113 -0.3(8)
C12 C11 C114 C19 -4.8(8)
C115 C11 C114 C19 176.3(5)
C112 C113 C114 C11 175.9(6)
C112 C113 C114 C19 -0.8(9)
C18 C19 C114 C11 6.2(8)
C110 C19 C114 C11 -176.6(5)
C18 C19 C114 C113 -177.0(5)
C110 C19 C114 C113 0.2(8)
C12 C11 C115 O11 -111.0(6)
C114 C11 C115 O11 67.9(7)
C12 C11 C115 O12 67.7(6)
C114 C11 C115 O12 -113.4(6)
C25 C22 C23 C24 -0.4(10)
C22 C23 C24 N21 0.6(12)
C23 C22 C25 C21 -0.1(10)
N21 C21 C25 C22 0.5(9)
C26 C21 C25 C22 -179.7(6)
N21 C21 C26 N22 -3.8(8)
C25 C21 C26 N22 176.4(6)
N21 C21 C26 C27 175.9(6)
C25 C21 C26 C27 -3.9(9)
N22 C26 C27 C28 -2.4(11)
C21 C26 C27 C28 177.9(7)
C26 C27 C28 C29 2.2(12)
C27 C28 C29 C210 -0.5(11)
C28 C29 C210 N22 -1.1(10)
C25 C21 N21 C24 -0.3(10)
C26 C21 N21 C24 179.9(6)
C23 C24 N21 C21 -0.3(12)
C27 C26 N22 C210 0.8(9)
C21 C26 N22 C210 -179.4(5)
C29 C210 N22 C26 0.9(9)
